data_7715275
loop_
_publ_author_name
'Talcik, Jakub'
'Serrato, Melinda R.'
'Del Vecchio, Antonio'
'Colombel-Rouen, Sophie'
'Morvan, Jennifer'
'Roisnel, Thierry'
'Jazzar, Rodolphe'
'Melaimi, Mohand'
'Bertrand, Guy'
'Mauduit, Marc'

_publ_section_title
;
 Cyclic (amino)(barrelene)carbene Ru-complexes: synthesis and reactivity
 in olefin metathesis.
;
_journal_issue 12
_journal_name_full 'Dalton transactions (Cambridge, England : 2003)'
_journal_page_first 5346
_journal_page_last 5350
_journal_paper_doi 10.1039/d4dt00102h
_journal_volume 53
_journal_year 2024
_chemical_compound_source 'synthesis as described'
_chemical_formula_moiety 'C39 H39 Cl2 N O Ru'
_chemical_formula_sum 'C39 H39 Cl2 N O Ru'
_chemical_formula_weight 709.68
_space_group_crystal_system monoclinic
_space_group_IT_number 14
_space_group_name_Hall '-P 2ybc'
_space_group_name_H-M_alt 'P 1 21/c 1'
_atom_sites_solution_hydrogens geom
_atom_sites_solution_primary dual
_atom_sites_solution_secondary difmap
_audit_update_record
;
2023-04-03 deposited with the CCDC.	2024-02-23 downloaded from the CCDC.
;
_cell_angle_alpha 90
_cell_angle_beta 106.051(2)
_cell_angle_gamma 90
_cell_formula_units_Z 8
_cell_length_a 19.3116(15)
_cell_length_b 24.5754(19)
_cell_length_c 16.7833(11)
_cell_measurement_reflns_used 9873
_cell_measurement_temperature 150(2)
_cell_measurement_theta_max 27.5268
_cell_measurement_theta_min 2.3461
_cell_measurement_wavelength 0.710730
_cell_volume 7654.7(10)
_computing_cell_refinement 'APEX3 (Bruker, 2015)'
_computing_data_collection 'Bruker APEX3 (Bruker, 2015)'
_computing_data_reduction 'SAINT (Bruker, 2014)'
_computing_molecular_graphics
;
   'SXGRAPH (L. Farrugia, 1999), Mercury (CSD, 2020)'
;
_computing_publication_material 'CRYSCALC (T. Roisnel, local program, 2020)'
_computing_structure_refinement 'SHELXL-2018_3 (Sheldrick, 2018)'
_computing_structure_solution 'SHELXT 2018_2 (Sheldrick, 2018)'
_diffrn_ambient_temperature 150(2)
_diffrn_detector '(CMOS) PHOTON 100'
_diffrn_detector_area_resol_mean 10.4167
_diffrn_measured_fraction_theta_full 0.981
_diffrn_measured_fraction_theta_max 0.949
_diffrn_measurement_device_type 'D8 VENTURE Bruker AXS'
_diffrn_measurement_method 'rotation images'
_diffrn_orient_matrix_UB_11 -0.0085120
_diffrn_orient_matrix_UB_12 0.0380741
_diffrn_orient_matrix_UB_13 0.0147853
_diffrn_orient_matrix_UB_21 -0.0077088
_diffrn_orient_matrix_UB_22 0.0125841
_diffrn_orient_matrix_UB_23 -0.0506737
_diffrn_orient_matrix_UB_31 -0.0609274
_diffrn_orient_matrix_UB_32 -0.0069114
_diffrn_orient_matrix_UB_33 -0.0108151
_diffrn_radiation_monochromator 'multilayer monochromator'
_diffrn_radiation_probe x-ray
_diffrn_radiation_source 'Incoatec microfocus sealed tube'
_diffrn_radiation_type MoK\a
_diffrn_radiation_wavelength 0.71073
_diffrn_reflns_av_R_equivalents 0.0643
_diffrn_reflns_av_unetI/netI 0.0747
_diffrn_reflns_limit_h_max 25
_diffrn_reflns_limit_h_min -25
_diffrn_reflns_limit_k_max 28
_diffrn_reflns_limit_k_min -31
_diffrn_reflns_limit_l_max 21
_diffrn_reflns_limit_l_min -17
_diffrn_reflns_number 46741
_diffrn_reflns_theta_full 25.242
_diffrn_reflns_theta_max 27.566
_diffrn_reflns_theta_min 2.062
_diffrn_source_current 1.00
_diffrn_source_power 50.0
_diffrn_source_voltage 50.00
_exptl_absorpt_coefficient_mu 0.577
_exptl_absorpt_correction_T_max 0.989
_exptl_absorpt_correction_T_min 0.723
_exptl_absorpt_correction_type multi-scan
_exptl_absorpt_process_details
;
  [Sheldrick, G.M. (2014). SADABS Bruker AXS Inc., Madison, Wisconsin, USA]
;
_exptl_crystal_colour bronze
_exptl_crystal_density_diffrn 1.232
_exptl_crystal_description plate
_exptl_crystal_F_000 2928
_exptl_crystal_size_max 0.580
_exptl_crystal_size_mid 0.460
_exptl_crystal_size_min 0.020
_refine_diff_density_max 1.337
_refine_diff_density_min -1.445
_refine_diff_density_rms 0.146
_refine_ls_extinction_method none
_refine_ls_goodness_of_fit_ref 1.000
_refine_ls_hydrogen_treatment constr
_refine_ls_matrix_type full
_refine_ls_number_parameters 807
_refine_ls_number_reflns 16790
_refine_ls_number_restraints 0
_refine_ls_restrained_S_all 1.000
_refine_ls_R_factor_all 0.1074
_refine_ls_R_factor_gt 0.0819
_refine_ls_shift/su_max 0.019
_refine_ls_shift/su_mean 0.000
_refine_ls_structure_factor_coef Fsqd
_refine_ls_weighting_details 'w=1/[\s^2^(Fo^2^)+(0.0477P)^2^+98.9869P] where P=(Fo^2^+2Fc^2^)/3'
_refine_ls_weighting_scheme calc
_refine_ls_wR_factor_gt 0.1911
_refine_ls_wR_factor_ref 0.2096
_reflns_number_gt 12650
_reflns_number_total 16790
_reflns_threshold_expression >2sigma(I)
_cod_data_source_file d4dt00102h2.cif
_cod_data_source_block JAT83
_cod_depositor_comments 'Adding full bibliography for 7715275--7715279.cif.'
_cod_original_sg_symbol_H-M 'P 21/c'
_cod_database_code 7715275

loop_
_space_group_symop_operation_xyz
'x, y, z'
'-x, y+1/2, -z+1/2'
'-x, -y, -z'
'x, -y-1/2, z-1/2'

loop_
_atom_site_label
_atom_site_type_symbol
_atom_site_fract_x
_atom_site_fract_y
_atom_site_fract_z
_atom_site_U_iso_or_equiv
_atom_site_adp_type
_atom_site_occupancy
_atom_site_site_symmetry_order
_atom_site_calc_flag
_atom_site_refinement_flags_posn
_atom_site_refinement_flags_adp
_atom_site_refinement_flags_occupancy
_atom_site_disorder_assembly
_atom_site_disorder_group
Ru1 Ru 0.21226(3) 0.12354(2) 0.33211(3) 0.02060(12) Uani 1 1 d . . . . .
Cl1 Cl 0.27169(9) 0.16386(6) 0.45820(9) 0.0274(3) Uani 1 1 d . . . . .
Cl2 Cl 0.19981(9) 0.05276(6) 0.23684(10) 0.0309(3) Uani 1 1 d . . . . .
C1 C 0.1186(3) 0.1423(2) 0.3267(4) 0.0220(12) Uani 1 1 d . . . . .
H1 H 0.093480 0.168609 0.287879 0.026 Uiso 1 1 calc R U . . .
C2 C 0.0848(3) 0.1165(2) 0.3824(4) 0.0232(12) Uani 1 1 d . . . . .
C3 C 0.0167(3) 0.1338(2) 0.3899(4) 0.0249(13) Uani 1 1 d . . . . .
H3 H -0.008388 0.162468 0.355900 0.030 Uiso 1 1 calc R U . . .
C4 C -0.0131(4) 0.1090(3) 0.4468(4) 0.0302(14) Uani 1 1 d . . . . .
H4 H -0.058434 0.120731 0.452237 0.036 Uiso 1 1 calc R U . . .
C5 C 0.0236(4) 0.0669(3) 0.4960(4) 0.0296(14) Uani 1 1 d . . . . .
H5 H 0.003182 0.050600 0.535554 0.036 Uiso 1 1 calc R U . . .
C6 C 0.0890(4) 0.0481(2) 0.4889(4) 0.0274(13) Uani 1 1 d . . . . .
H6 H 0.112862 0.018820 0.522301 0.033 Uiso 1 1 calc R U . . .
C7 C 0.1197(3) 0.0729(2) 0.4319(4) 0.0248(13) Uani 1 1 d . . . . .
O8 O 0.1841(2) 0.05891(16) 0.4172(3) 0.0250(9) Uani 1 1 d . . . . .
C9 C 0.2213(4) 0.0089(3) 0.4540(4) 0.0311(14) Uani 1 1 d . . . . .
H9 H 0.223280 0.007584 0.514161 0.037 Uiso 1 1 calc R U . . .
C10 C 0.1805(5) -0.0402(3) 0.4107(5) 0.0450(19) Uani 1 1 d . . . . .
H10A H 0.131630 -0.040127 0.417288 0.068 Uiso 1 1 calc R U . . .
H10B H 0.205492 -0.073511 0.435175 0.068 Uiso 1 1 calc R U . . .
H10C H 0.177931 -0.038910 0.351597 0.068 Uiso 1 1 calc R U . . .
C11 C 0.2969(4) 0.0129(3) 0.4457(5) 0.0423(18) Uani 1 1 d . . . . .
H11A H 0.295201 0.014425 0.386815 0.063 Uiso 1 1 calc R U . . .
H11B H 0.324643 -0.019023 0.471239 0.063 Uiso 1 1 calc R U . . .
H11C H 0.319903 0.045947 0.473513 0.063 Uiso 1 1 calc R U . . .
C21 C 0.2250(4) 0.1803(2) 0.2556(3) 0.0239(13) Uani 1 1 d . . . . .
N22 N 0.2879(3) 0.1897(2) 0.2398(3) 0.0257(11) Uani 1 1 d . . . . .
C23 C 0.3544(3) 0.1656(2) 0.2907(4) 0.0234(12) Uani 1 1 d . . . . .
C24 C 0.3789(4) 0.1157(3) 0.2681(4) 0.0308(14) Uani 1 1 d . . . . .
C25 C 0.4399(4) 0.0927(3) 0.3214(5) 0.0423(18) Uani 1 1 d . . . . .
H25 H 0.456128 0.058434 0.307459 0.051 Uiso 1 1 calc R U . . .
C26 C 0.4784(4) 0.1180(3) 0.3946(5) 0.0383(17) Uani 1 1 d . . . . .
C27 C 0.4532(4) 0.1675(3) 0.4136(4) 0.0352(15) Uani 1 1 d . . . . .
H27 H 0.478729 0.185227 0.463364 0.042 Uiso 1 1 calc R U . . .
C28 C 0.3926(4) 0.1925(3) 0.3635(4) 0.0304(14) Uani 1 1 d . . . . .
C29 C 0.3456(5) 0.0860(3) 0.1879(5) 0.0433(19) Uani 1 1 d . . . . .
H29A H 0.297226 0.100387 0.162432 0.065 Uiso 1 1 calc R U . . .
H29B H 0.342461 0.047087 0.199159 0.065 Uiso 1 1 calc R U . . .
H29C H 0.375617 0.091240 0.149974 0.065 Uiso 1 1 calc R U . . .
C30 C 0.5431(5) 0.0904(4) 0.4503(6) 0.055(2) Uani 1 1 d . . . . .
H30A H 0.569974 0.116448 0.491701 0.082 Uiso 1 1 calc R U . . .
H30B H 0.574176 0.077050 0.417259 0.082 Uiso 1 1 calc R U . . .
H30C H 0.527493 0.059779 0.478485 0.082 Uiso 1 1 calc R U . . .
C31 C 0.3694(4) 0.2467(3) 0.3903(4) 0.0341(15) Uani 1 1 d . . . . .
H31A H 0.379326 0.247265 0.450797 0.051 Uiso 1 1 calc R U . . .
H31B H 0.317720 0.251819 0.364812 0.051 Uiso 1 1 calc R U . . .
H31C H 0.396273 0.276010 0.372706 0.051 Uiso 1 1 calc R U . . .
C32 C 0.2875(4) 0.2302(3) 0.1710(4) 0.0281(13) Uani 1 1 d . . . . .
C33 C 0.3014(5) 0.2009(3) 0.0961(5) 0.0431(19) Uani 1 1 d . . . . .
H33A H 0.263440 0.173877 0.074808 0.065 Uiso 1 1 calc R U . . .
H33B H 0.348279 0.182584 0.113141 0.065 Uiso 1 1 calc R U . . .
H33C H 0.301370 0.227459 0.052568 0.065 Uiso 1 1 calc R U . . .
C34 C 0.3427(4) 0.2756(3) 0.1989(5) 0.0414(18) Uani 1 1 d . . . . .
H34A H 0.343226 0.298460 0.151186 0.062 Uiso 1 1 calc R U . . .
H34B H 0.390531 0.259728 0.222266 0.062 Uiso 1 1 calc R U . . .
H34C H 0.329710 0.297840 0.241056 0.062 Uiso 1 1 calc R U . . .
C35 C 0.2114(4) 0.2502(2) 0.1523(4) 0.0269(13) Uani 1 1 d . . . . .
C36 C 0.1764(4) 0.2888(3) 0.1019(4) 0.0318(15) Uani 1 1 d . . . . .
H36 H 0.196972 0.309634 0.066632 0.038 Uiso 1 1 calc R U . . .
C37 C 0.0993(4) 0.2959(3) 0.1069(4) 0.0354(16) Uani 1 1 d . . . . .
H37 H 0.072531 0.325158 0.069526 0.042 Uiso 1 1 calc R U . . .
C38 C 0.1050(4) 0.3060(2) 0.1978(4) 0.0306(14) Uani 1 1 d . . . . .
C39 C 0.0762(4) 0.3504(2) 0.2287(5) 0.0365(16) Uani 1 1 d . . . . .
H39 H 0.051121 0.377943 0.192294 0.044 Uiso 1 1 calc R U . . .
C40 C 0.0843(4) 0.3541(3) 0.3136(5) 0.0393(18) Uani 1 1 d . . . . .
H40 H 0.063968 0.383938 0.335144 0.047 Uiso 1 1 calc R U . . .
C41 C 0.1222(4) 0.3141(3) 0.3668(5) 0.0335(15) Uani 1 1 d . . . . .
H41 H 0.128094 0.317180 0.424776 0.040 Uiso 1 1 calc R U . . .
C42 C 0.1514(3) 0.2698(2) 0.3362(4) 0.0259(13) Uani 1 1 d . . . . .
H42 H 0.177250 0.242754 0.372991 0.031 Uiso 1 1 calc R U . . .
C43 C 0.1427(4) 0.2652(2) 0.2511(4) 0.0264(13) Uani 1 1 d . . . . .
C44 C 0.1695(3) 0.2199(2) 0.2029(4) 0.0217(12) Uani 1 1 d . . . . .
C45 C 0.1012(4) 0.1980(2) 0.1405(4) 0.0281(13) Uani 1 1 d . . . . .
C46 C 0.0740(4) 0.1455(2) 0.1286(4) 0.0264(13) Uani 1 1 d . . . . .
H46 H 0.099145 0.116659 0.162130 0.032 Uiso 1 1 calc R U . . .
C47 C 0.0100(4) 0.1346(3) 0.0676(4) 0.0309(14) Uani 1 1 d . . . . .
H47 H -0.009252 0.098780 0.061062 0.037 Uiso 1 1 calc R U . . .
C48 C -0.0257(4) 0.1763(3) 0.0165(4) 0.0379(16) Uani 1 1 d . . . . .
H48 H -0.068662 0.168622 -0.025900 0.045 Uiso 1 1 calc R U . . .
C49 C 0.0012(4) 0.2293(3) 0.0270(4) 0.0340(15) Uani 1 1 d . . . . .
H49 H -0.023745 0.257776 -0.007469 0.041 Uiso 1 1 calc R U . . .
C50 C 0.0641(4) 0.2401(3) 0.0878(4) 0.0288(14) Uani 1 1 d . . . . .
Ru2 Ru 0.24404(3) 0.59444(2) 0.26312(3) 0.02313(13) Uani 1 1 d . . . . .
Cl11 Cl 0.18898(9) 0.55354(6) 0.13689(9) 0.0275(3) Uani 1 1 d . . . . .
Cl12 Cl 0.34303(11) 0.63942(8) 0.34583(12) 0.0423(4) Uani 1 1 d . . . . .
C101 C 0.1714(4) 0.6275(2) 0.2960(4) 0.0242(13) Uani 1 1 d . . . . .
H101 H 0.149735 0.609099 0.332765 0.029 Uiso 1 1 calc R U . . .
C102 C 0.1466(3) 0.6816(2) 0.2665(4) 0.0236(12) Uani 1 1 d . . . . .
C103 C 0.0951(4) 0.7094(3) 0.2951(4) 0.0317(14) Uani 1 1 d . . . . .
H103 H 0.075831 0.693028 0.335641 0.038 Uiso 1 1 calc R U . . .
C104 C 0.0720(4) 0.7602(3) 0.2652(5) 0.0413(17) Uani 1 1 d . . . . .
H104 H 0.037014 0.778904 0.284962 0.050 Uiso 1 1 calc R U . . .
C105 C 0.1004(5) 0.7841(3) 0.2058(5) 0.0416(18) Uani 1 1 d . . . . .
H105 H 0.084172 0.819167 0.184897 0.050 Uiso 1 1 calc R U . . .
C106 C 0.1515(4) 0.7576(3) 0.1768(4) 0.0349(16) Uani 1 1 d . . . . .
H106 H 0.170397 0.774368 0.136329 0.042 Uiso 1 1 calc R U . . .
C107 C 0.1753(4) 0.7062(2) 0.2074(4) 0.0258(13) Uani 1 1 d . . . . .
O108 O 0.2258(3) 0.67525(17) 0.1847(3) 0.0295(10) Uani 1 1 d . . . . .
C109 C 0.2564(5) 0.6949(3) 0.1186(5) 0.0396(18) Uani 1 1 d . . . . .
H109 H 0.270410 0.733964 0.129187 0.047 Uiso 1 1 calc R U . . .
C110 C 0.2017(5) 0.6901(4) 0.0353(5) 0.052(2) Uani 1 1 d . . . . .
H11D H 0.188200 0.651855 0.024116 0.078 Uiso 1 1 calc R U . . .
H11E H 0.222434 0.703967 -0.007847 0.078 Uiso 1 1 calc R U . . .
H11F H 0.158831 0.711444 0.035367 0.078 Uiso 1 1 calc R U . . .
C111 C 0.3228(5) 0.6618(4) 0.1255(6) 0.054(2) Uani 1 1 d . . . . .
H11G H 0.354509 0.664333 0.182184 0.081 Uiso 1 1 calc R U . . .
H11H H 0.348075 0.675670 0.086510 0.081 Uiso 1 1 calc R U . . .
H11I H 0.309339 0.623709 0.112506 0.081 Uiso 1 1 calc R U . . .
C121 C 0.2492(3) 0.5313(2) 0.3343(3) 0.0186(11) Uani 1 1 d . . . . .
N122 N 0.2928(3) 0.48869(19) 0.3387(3) 0.0212(10) Uani 1 1 d . . . . .
C123 C 0.3336(3) 0.4777(2) 0.2806(4) 0.0223(12) Uani 1 1 d . . . . .
C124 C 0.4053(4) 0.4943(3) 0.2951(4) 0.0323(15) Uani 1 1 d . . . . .
C125 C 0.4432(4) 0.4766(3) 0.2392(5) 0.0403(17) Uani 1 1 d . . . . .
H125 H 0.492242 0.487001 0.248672 0.048 Uiso 1 1 calc R U . . .
C126 C 0.4117(5) 0.4446(3) 0.1709(5) 0.0427(19) Uani 1 1 d . . . . .
C127 C 0.3407(4) 0.4297(3) 0.1573(4) 0.0347(16) Uani 1 1 d . . . . .
H127 H 0.318323 0.408318 0.110057 0.042 Uiso 1 1 calc R U . . .
C128 C 0.3007(4) 0.4455(2) 0.2114(4) 0.0268(13) Uani 1 1 d . . . . .
C129 C 0.4459(4) 0.5284(3) 0.3681(5) 0.048(2) Uani 1 1 d . . . . .
H12A H 0.482986 0.506134 0.405600 0.072 Uiso 1 1 calc R U . . .
H12B H 0.412290 0.542036 0.397841 0.072 Uiso 1 1 calc R U . . .
H12C H 0.468689 0.559249 0.348202 0.072 Uiso 1 1 calc R U . . .
C130 C 0.4553(6) 0.4261(5) 0.1127(6) 0.071(3) Uani 1 1 d . . . . .
H13A H 0.430161 0.396073 0.078164 0.106 Uiso 1 1 calc R U . . .
H13B H 0.502954 0.413720 0.145427 0.106 Uiso 1 1 calc R U . . .
H13C H 0.460846 0.456490 0.077241 0.106 Uiso 1 1 calc R U . . .
C131 C 0.2242(4) 0.4253(2) 0.1920(4) 0.0306(14) Uani 1 1 d . . . . .
H13D H 0.224266 0.385846 0.200636 0.046 Uiso 1 1 calc R U . . .
H13E H 0.199040 0.433655 0.134187 0.046 Uiso 1 1 calc R U . . .
H13F H 0.199624 0.443235 0.228686 0.046 Uiso 1 1 calc R U . . .
C132 C 0.2973(4) 0.4480(3) 0.4093(4) 0.0266(13) Uani 1 1 d . . . . .
C133 C 0.3669(4) 0.4568(4) 0.4772(5) 0.046(2) Uani 1 1 d . . . . .
H13G H 0.369718 0.494778 0.495692 0.070 Uiso 1 1 calc R U . . .
H13H H 0.408047 0.448659 0.455584 0.070 Uiso 1 1 calc R U . . .
H13I H 0.368030 0.432729 0.524032 0.070 Uiso 1 1 calc R U . . .
C134 C 0.2920(4) 0.3888(2) 0.3804(5) 0.0346(16) Uani 1 1 d . . . . .
H13J H 0.299669 0.364608 0.428512 0.052 Uiso 1 1 calc R U . . .
H13K H 0.328770 0.381611 0.351534 0.052 Uiso 1 1 calc R U . . .
H13L H 0.244088 0.382084 0.342566 0.052 Uiso 1 1 calc R U . . .
C135 C 0.2336(3) 0.4659(2) 0.4368(4) 0.0214(12) Uani 1 1 d . . . . .
C136 C 0.2012(3) 0.4452(2) 0.4900(4) 0.0217(12) Uani 1 1 d . . . . .
H136 H 0.214102 0.411353 0.517525 0.026 Uiso 1 1 calc R U . . .
C137 C 0.1406(3) 0.4819(2) 0.5019(4) 0.0235(12) Uani 1 1 d . . . . .
H137 H 0.116351 0.466946 0.542672 0.028 Uiso 1 1 calc R U . . .
C138 C 0.1764(3) 0.5374(2) 0.5277(4) 0.0236(12) Uani 1 1 d . . . . .
C139 C 0.1784(4) 0.5641(3) 0.6004(4) 0.0297(14) Uani 1 1 d . . . . .
H139 H 0.154681 0.549362 0.638162 0.036 Uiso 1 1 calc R U . . .
C140 C 0.2158(4) 0.6135(3) 0.6178(4) 0.0347(15) Uani 1 1 d . . . . .
H140 H 0.217883 0.632216 0.667859 0.042 Uiso 1 1 calc R U . . .
C141 C 0.2496(4) 0.6349(3) 0.5629(4) 0.0352(16) Uani 1 1 d . . . . .
H141 H 0.274875 0.668366 0.575593 0.042 Uiso 1 1 calc R U . . .
C142 C 0.2474(4) 0.6082(3) 0.4884(4) 0.0307(14) Uani 1 1 d . . . . .
H142 H 0.270734 0.623280 0.450489 0.037 Uiso 1 1 calc R U . . .
C143 C 0.2103(4) 0.5592(2) 0.4712(4) 0.0246(13) Uani 1 1 d . . . . .
C144 C 0.2054(3) 0.5204(2) 0.3968(3) 0.0207(12) Uani 1 1 d . . . . .
C145 C 0.1237(3) 0.5099(2) 0.3582(4) 0.0204(12) Uani 1 1 d . . . . .
C146 C 0.0848(3) 0.5160(2) 0.2767(4) 0.0231(12) Uani 1 1 d . . . . .
H146 H 0.107823 0.528618 0.236949 0.028 Uiso 1 1 calc R U . . .
C147 C 0.0119(4) 0.5038(2) 0.2525(4) 0.0290(14) Uani 1 1 d . . . . .
H147 H -0.014732 0.507468 0.195942 0.035 Uiso 1 1 calc R U . . .
C148 C -0.0227(4) 0.4860(3) 0.3109(4) 0.0292(14) Uani 1 1 d . . . . .
H148 H -0.073021 0.478793 0.294372 0.035 Uiso 1 1 calc R U . . .
C149 C 0.0165(4) 0.4790(2) 0.3927(4) 0.0262(13) Uani 1 1 d . . . . .
H149 H -0.006695 0.466532 0.432383 0.031 Uiso 1 1 calc R U . . .
C150 C 0.0899(3) 0.4901(2) 0.4169(4) 0.0198(11) Uani 1 1 d . . . . .

loop_
_atom_site_aniso_label
_atom_site_aniso_U_11
_atom_site_aniso_U_22
_atom_site_aniso_U_33
_atom_site_aniso_U_23
_atom_site_aniso_U_13
_atom_site_aniso_U_12
Ru1 0.0306(3) 0.0149(2) 0.0163(2) -0.00032(17) 0.00645(18) -0.00013(18)
Cl1 0.0348(8) 0.0289(7) 0.0187(7) -0.0050(6) 0.0078(6) -0.0031(6)
Cl2 0.0460(9) 0.0175(6) 0.0270(8) -0.0047(6) 0.0065(7) 0.0023(6)
C1 0.022(3) 0.019(3) 0.023(3) 0.000(2) 0.002(2) -0.001(2)
C2 0.031(3) 0.016(3) 0.019(3) 0.000(2) 0.000(2) -0.005(2)
C3 0.022(3) 0.026(3) 0.022(3) -0.003(2) -0.001(2) -0.005(2)
C4 0.022(3) 0.030(3) 0.038(4) -0.003(3) 0.007(3) -0.006(2)
C5 0.035(4) 0.030(3) 0.028(3) -0.003(3) 0.015(3) -0.010(3)
C6 0.035(4) 0.021(3) 0.027(3) 0.003(2) 0.011(3) -0.005(2)
C7 0.032(3) 0.019(3) 0.021(3) -0.001(2) 0.003(2) -0.006(2)
O8 0.029(2) 0.019(2) 0.027(2) 0.0087(17) 0.0072(18) 0.0028(17)
C9 0.043(4) 0.025(3) 0.024(3) 0.007(2) 0.007(3) 0.006(3)
C10 0.064(5) 0.023(3) 0.047(5) 0.006(3) 0.013(4) 0.005(3)
C11 0.045(4) 0.042(4) 0.037(4) 0.006(3) 0.008(3) 0.008(3)
C21 0.043(4) 0.016(3) 0.012(3) -0.003(2) 0.007(2) -0.009(2)
N22 0.037(3) 0.021(2) 0.022(3) -0.001(2) 0.014(2) -0.002(2)
C23 0.024(3) 0.026(3) 0.021(3) -0.003(2) 0.007(2) -0.004(2)
C24 0.038(4) 0.036(3) 0.026(3) -0.003(3) 0.023(3) 0.000(3)
C25 0.053(5) 0.034(4) 0.048(5) 0.005(3) 0.029(4) 0.018(3)
C26 0.025(4) 0.049(4) 0.047(4) 0.010(3) 0.021(3) 0.006(3)
C27 0.032(4) 0.044(4) 0.031(4) 0.000(3) 0.011(3) -0.002(3)
C28 0.034(4) 0.031(3) 0.031(4) -0.004(3) 0.018(3) -0.006(3)
C29 0.066(5) 0.039(4) 0.032(4) -0.013(3) 0.024(4) 0.004(4)
C30 0.039(5) 0.071(6) 0.057(6) 0.019(5) 0.018(4) 0.010(4)
C31 0.041(4) 0.033(3) 0.031(4) -0.010(3) 0.014(3) -0.006(3)
C32 0.034(4) 0.027(3) 0.027(3) 0.005(3) 0.015(3) -0.002(3)
C33 0.069(6) 0.037(4) 0.034(4) 0.004(3) 0.031(4) 0.002(4)
C34 0.050(5) 0.029(3) 0.049(5) 0.013(3) 0.021(4) -0.006(3)
C35 0.036(4) 0.023(3) 0.027(3) 0.003(2) 0.017(3) -0.001(3)
C36 0.041(4) 0.025(3) 0.032(4) 0.008(3) 0.014(3) -0.002(3)
C37 0.049(4) 0.022(3) 0.034(4) 0.014(3) 0.008(3) 0.002(3)
C38 0.034(4) 0.015(3) 0.041(4) 0.001(3) 0.009(3) -0.005(2)
C39 0.038(4) 0.014(3) 0.059(5) 0.001(3) 0.015(3) 0.000(3)
C40 0.039(4) 0.019(3) 0.063(5) -0.013(3) 0.020(4) -0.003(3)
C41 0.041(4) 0.023(3) 0.042(4) -0.015(3) 0.020(3) -0.007(3)
C42 0.030(3) 0.019(3) 0.029(3) -0.006(2) 0.010(3) -0.003(2)
C43 0.036(4) 0.011(2) 0.035(4) -0.004(2) 0.015(3) -0.005(2)
C44 0.030(3) 0.018(3) 0.019(3) 0.002(2) 0.010(2) -0.005(2)
C45 0.040(4) 0.021(3) 0.024(3) 0.000(2) 0.008(3) -0.002(3)
C46 0.040(4) 0.021(3) 0.016(3) -0.001(2) 0.005(3) 0.001(3)
C47 0.040(4) 0.026(3) 0.027(3) -0.004(3) 0.010(3) -0.002(3)
C48 0.050(5) 0.038(4) 0.021(3) -0.003(3) 0.002(3) 0.002(3)
C49 0.040(4) 0.031(3) 0.026(3) 0.011(3) 0.001(3) 0.004(3)
C50 0.035(4) 0.024(3) 0.028(3) 0.008(2) 0.010(3) 0.001(3)
Ru2 0.0355(3) 0.0153(2) 0.0223(3) -0.00056(17) 0.0141(2) -0.00369(19)
Cl11 0.0424(9) 0.0204(7) 0.0214(7) -0.0016(5) 0.0115(6) 0.0012(6)
Cl12 0.0506(11) 0.0401(9) 0.0382(10) -0.0077(7) 0.0158(8) -0.0245(8)
C101 0.042(4) 0.015(3) 0.015(3) -0.002(2) 0.007(2) -0.007(2)
C102 0.030(3) 0.015(3) 0.026(3) -0.001(2) 0.007(2) -0.001(2)
C103 0.033(4) 0.032(3) 0.033(4) 0.003(3) 0.013(3) 0.002(3)
C104 0.049(5) 0.035(4) 0.041(4) 0.006(3) 0.014(4) 0.013(3)
C105 0.062(5) 0.029(3) 0.036(4) 0.011(3) 0.016(4) 0.017(3)
C106 0.054(5) 0.025(3) 0.027(3) 0.007(3) 0.013(3) 0.001(3)
C107 0.033(3) 0.020(3) 0.027(3) -0.003(2) 0.012(3) -0.001(2)
O108 0.044(3) 0.019(2) 0.032(2) 0.0056(18) 0.023(2) -0.0008(18)
C109 0.070(5) 0.024(3) 0.039(4) 0.005(3) 0.040(4) -0.005(3)
C110 0.077(6) 0.052(5) 0.035(4) 0.004(4) 0.027(4) 0.002(4)
C111 0.076(6) 0.048(5) 0.052(5) 0.010(4) 0.042(5) 0.006(4)
C121 0.026(3) 0.015(2) 0.015(3) -0.002(2) 0.006(2) -0.006(2)
N122 0.029(3) 0.019(2) 0.018(2) 0.0005(18) 0.009(2) -0.0046(19)
C123 0.030(3) 0.019(3) 0.021(3) -0.001(2) 0.013(2) -0.005(2)
C124 0.031(4) 0.033(3) 0.037(4) 0.003(3) 0.016(3) -0.002(3)
C125 0.035(4) 0.041(4) 0.049(5) 0.015(3) 0.017(3) 0.005(3)
C126 0.063(5) 0.046(4) 0.033(4) 0.009(3) 0.035(4) 0.012(4)
C127 0.056(5) 0.027(3) 0.024(3) 0.004(3) 0.016(3) 0.010(3)
C128 0.038(4) 0.015(3) 0.027(3) -0.001(2) 0.008(3) 0.003(2)
C129 0.040(4) 0.048(5) 0.055(5) -0.009(4) 0.009(4) -0.017(4)
C130 0.080(7) 0.093(8) 0.058(6) 0.013(5) 0.049(6) 0.032(6)
C131 0.038(4) 0.019(3) 0.031(4) -0.005(2) 0.004(3) -0.005(3)
C132 0.033(3) 0.028(3) 0.020(3) 0.010(2) 0.010(3) 0.007(3)
C133 0.024(4) 0.083(6) 0.031(4) 0.017(4) 0.005(3) 0.007(4)
C134 0.051(4) 0.020(3) 0.041(4) 0.013(3) 0.027(3) 0.015(3)
C135 0.031(3) 0.016(3) 0.016(3) 0.001(2) 0.006(2) 0.001(2)
C136 0.027(3) 0.019(3) 0.016(3) 0.005(2) 0.002(2) 0.000(2)
C137 0.030(3) 0.019(3) 0.025(3) 0.000(2) 0.013(3) 0.000(2)
C138 0.034(3) 0.019(3) 0.022(3) 0.001(2) 0.014(3) -0.003(2)
C139 0.043(4) 0.028(3) 0.022(3) -0.003(2) 0.016(3) -0.001(3)
C140 0.050(4) 0.026(3) 0.028(4) -0.009(3) 0.013(3) -0.005(3)
C141 0.050(4) 0.025(3) 0.032(4) -0.011(3) 0.014(3) -0.013(3)
C142 0.040(4) 0.027(3) 0.029(3) -0.007(3) 0.016(3) -0.012(3)
C143 0.038(4) 0.018(3) 0.020(3) -0.003(2) 0.011(3) -0.001(2)
C144 0.030(3) 0.019(3) 0.016(3) 0.001(2) 0.011(2) -0.001(2)
C145 0.029(3) 0.011(2) 0.024(3) 0.001(2) 0.012(2) 0.003(2)
C146 0.030(3) 0.019(3) 0.023(3) 0.000(2) 0.011(2) 0.003(2)
C147 0.038(4) 0.024(3) 0.026(3) 0.002(2) 0.010(3) 0.002(3)
C148 0.031(3) 0.025(3) 0.030(3) -0.003(3) 0.006(3) -0.001(3)
C149 0.034(4) 0.020(3) 0.027(3) 0.001(2) 0.014(3) 0.000(2)
C150 0.026(3) 0.015(2) 0.022(3) -0.001(2) 0.011(2) -0.003(2)

loop_
_atom_type_symbol
_atom_type_description
_atom_type_scat_dispersion_real
_atom_type_scat_dispersion_imag
_atom_type_scat_source
C C 0.0033 0.0016 'International Tables Vol C Tables 4.2.6.8 and 6.1.1.4'
H H 0.0000 0.0000 'International Tables Vol C Tables 4.2.6.8 and 6.1.1.4'
Cl Cl 0.1484 0.1585 'International Tables Vol C Tables 4.2.6.8 and 6.1.1.4'
N N 0.0061 0.0033 'International Tables Vol C Tables 4.2.6.8 and 6.1.1.4'
O O 0.0106 0.0060 'International Tables Vol C Tables 4.2.6.8 and 6.1.1.4'
Ru Ru -1.2594 0.8363 'International Tables Vol C Tables 4.2.6.8 and 6.1.1.4'

loop_
_geom_angle_atom_site_label_1
_geom_angle_atom_site_label_2
_geom_angle_atom_site_label_3
_geom_angle
_geom_angle_site_symmetry_1
_geom_angle_site_symmetry_3
_geom_angle_publ_flag
C1 Ru1 C21 95.1(3) . . ?
C1 Ru1 O8 78.8(2) . . ?
C21 Ru1 O8 173.8(2) . . ?
C1 Ru1 Cl2 103.87(18) . . ?
C21 Ru1 Cl2 95.13(17) . . ?
O8 Ru1 Cl2 85.02(12) . . ?
C1 Ru1 Cl1 99.66(19) . . ?
C21 Ru1 Cl1 99.97(17) . . ?
O8 Ru1 Cl1 82.63(12) . . ?
Cl2 Ru1 Cl1 150.68(6) . . ?
C2 C1 Ru1 118.4(4) . . ?
C2 C1 H1 120.8 . . ?
Ru1 C1 H1 120.8 . . ?
C7 C2 C3 118.7(6) . . ?
C7 C2 C1 119.5(6) . . ?
C3 C2 C1 121.7(5) . . ?
C4 C3 C2 119.9(6) . . ?
C4 C3 H3 120.0 . . ?
C2 C3 H3 120.0 . . ?
C3 C4 C5 119.8(6) . . ?
C3 C4 H4 120.1 . . ?
C5 C4 H4 120.1 . . ?
C6 C5 C4 121.8(6) . . ?
C6 C5 H5 119.1 . . ?
C4 C5 H5 119.1 . . ?
C5 C6 C7 119.0(6) . . ?
C5 C6 H6 120.5 . . ?
C7 C6 H6 120.5 . . ?
O8 C7 C6 126.1(6) . . ?
O8 C7 C2 113.2(5) . . ?
C6 C7 C2 120.7(6) . . ?
C7 O8 C9 119.6(5) . . ?
C7 O8 Ru1 108.6(3) . . ?
C9 O8 Ru1 131.7(4) . . ?
O8 C9 C11 106.2(5) . . ?
O8 C9 C10 109.6(5) . . ?
C11 C9 C10 113.4(6) . . ?
O8 C9 H9 109.2 . . ?
C11 C9 H9 109.2 . . ?
C10 C9 H9 109.2 . . ?
C9 C10 H10A 109.5 . . ?
C9 C10 H10B 109.5 . . ?
H10A C10 H10B 109.5 . . ?
C9 C10 H10C 109.5 . . ?
H10A C10 H10C 109.5 . . ?
H10B C10 H10C 109.5 . . ?
C9 C11 H11A 109.5 . . ?
C9 C11 H11B 109.5 . . ?
H11A C11 H11B 109.5 . . ?
C9 C11 H11C 109.5 . . ?
H11A C11 H11C 109.5 . . ?
H11B C11 H11C 109.5 . . ?
N22 C21 C44 107.7(5) . . ?
N22 C21 Ru1 122.8(5) . . ?
C44 C21 Ru1 129.5(4) . . ?
C21 N22 C23 121.1(5) . . ?
C21 N22 C32 116.8(5) . . ?
C23 N22 C32 122.0(5) . . ?
C24 C23 C28 120.7(6) . . ?
C24 C23 N22 120.4(5) . . ?
C28 C23 N22 118.9(5) . . ?
C25 C24 C23 118.2(6) . . ?
C25 C24 C29 117.0(6) . . ?
C23 C24 C29 124.8(6) . . ?
C24 C25 C26 122.5(7) . . ?
C24 C25 H25 118.8 . . ?
C26 C25 H25 118.8 . . ?
C27 C26 C25 117.4(7) . . ?
C27 C26 C30 122.7(8) . . ?
C25 C26 C30 119.8(7) . . ?
C26 C27 C28 123.0(7) . . ?
C26 C27 H27 118.5 . . ?
C28 C27 H27 118.5 . . ?
C27 C28 C23 118.1(6) . . ?
C27 C28 C31 118.7(6) . . ?
C23 C28 C31 123.1(6) . . ?
C24 C29 H29A 109.5 . . ?
C24 C29 H29B 109.5 . . ?
H29A C29 H29B 109.5 . . ?
C24 C29 H29C 109.5 . . ?
H29A C29 H29C 109.5 . . ?
H29B C29 H29C 109.5 . . ?
C26 C30 H30A 109.5 . . ?
C26 C30 H30B 109.5 . . ?
H30A C30 H30B 109.5 . . ?
C26 C30 H30C 109.5 . . ?
H30A C30 H30C 109.5 . . ?
H30B C30 H30C 109.5 . . ?
C28 C31 H31A 109.5 . . ?
C28 C31 H31B 109.5 . . ?
H31A C31 H31B 109.5 . . ?
C28 C31 H31C 109.5 . . ?
H31A C31 H31C 109.5 . . ?
H31B C31 H31C 109.5 . . ?
C35 C32 N22 99.9(5) . . ?
C35 C32 C34 112.7(6) . . ?
N22 C32 C34 112.8(6) . . ?
C35 C32 C33 111.5(6) . . ?
N22 C32 C33 110.4(5) . . ?
C34 C32 C33 109.2(6) . . ?
C32 C33 H33A 109.5 . . ?
C32 C33 H33B 109.5 . . ?
H33A C33 H33B 109.5 . . ?
C32 C33 H33C 109.5 . . ?
H33A C33 H33C 109.5 . . ?
H33B C33 H33C 109.5 . . ?
C32 C34 H34A 109.5 . . ?
C32 C34 H34B 109.5 . . ?
H34A C34 H34B 109.5 . . ?
C32 C34 H34C 109.5 . . ?
H34A C34 H34C 109.5 . . ?
H34B C34 H34C 109.5 . . ?
C36 C35 C32 131.7(6) . . ?
C36 C35 C44 116.8(6) . . ?
C32 C35 C44 111.4(5) . . ?
C35 C36 C37 112.4(6) . . ?
C35 C36 H36 123.8 . . ?
C37 C36 H36 123.8 . . ?
C38 C37 C36 105.9(6) . . ?
C38 C37 C50 105.2(5) . . ?
C36 C37 C50 105.8(6) . . ?
C38 C37 H37 113.1 . . ?
C36 C37 H37 113.1 . . ?
C50 C37 H37 113.1 . . ?
C39 C38 C43 120.9(7) . . ?
C39 C38 C37 125.4(6) . . ?
C43 C38 C37 113.7(6) . . ?
C38 C39 C40 119.3(7) . . ?
C38 C39 H39 120.3 . . ?
C40 C39 H39 120.3 . . ?
C39 C40 C41 120.1(6) . . ?
C39 C40 H40 119.9 . . ?
C41 C40 H40 119.9 . . ?
C42 C41 C40 120.7(7) . . ?
C42 C41 H41 119.7 . . ?
C40 C41 H41 119.7 . . ?
C41 C42 C43 119.8(6) . . ?
C41 C42 H42 120.1 . . ?
C43 C42 H42 120.1 . . ?
C42 C43 C38 119.2(6) . . ?
C42 C43 C44 129.1(6) . . ?
C38 C43 C44 111.7(6) . . ?
C35 C44 C21 103.8(5) . . ?
C35 C44 C45 106.2(5) . . ?
C21 C44 C45 120.2(5) . . ?
C35 C44 C43 104.2(5) . . ?
C21 C44 C43 115.9(5) . . ?
C45 C44 C43 105.0(5) . . ?
C46 C45 C50 118.8(6) . . ?
C46 C45 C44 130.0(6) . . ?
C50 C45 C44 111.1(5) . . ?
C45 C46 C47 120.5(6) . . ?
C45 C46 H46 119.8 . . ?
C47 C46 H46 119.8 . . ?
C48 C47 C46 120.0(6) . . ?
C48 C47 H47 120.0 . . ?
C46 C47 H47 120.0 . . ?
C47 C48 C49 120.4(7) . . ?
C47 C48 H48 119.8 . . ?
C49 C48 H48 119.8 . . ?
C50 C49 C48 119.6(6) . . ?
C50 C49 H49 120.2 . . ?
C48 C49 H49 120.2 . . ?
C49 C50 C45 120.7(6) . . ?
C49 C50 C37 125.4(6) . . ?
C45 C50 C37 113.9(6) . . ?
C101 Ru2 C121 94.7(2) . . ?
C101 Ru2 Cl12 100.47(19) . . ?
C121 Ru2 Cl12 96.86(17) . . ?
C101 Ru2 Cl11 105.76(19) . . ?
C121 Ru2 Cl11 98.52(16) . . ?
Cl12 Ru2 Cl11 148.23(7) . . ?
C101 Ru2 O108 77.6(2) . . ?
C121 Ru2 O108 172.4(2) . . ?
Cl12 Ru2 O108 84.45(13) . . ?
Cl11 Ru2 O108 83.97(12) . . ?
C102 C101 Ru2 120.7(5) . . ?
C102 C101 H101 119.7 . . ?
Ru2 C101 H101 119.7 . . ?
C103 C102 C107 119.4(6) . . ?
C103 C102 C101 122.0(6) . . ?
C107 C102 C101 118.6(6) . . ?
C104 C103 C102 120.6(6) . . ?
C104 C103 H103 119.7 . . ?
C102 C103 H103 119.7 . . ?
C103 C104 C105 119.6(7) . . ?
C103 C104 H104 120.2 . . ?
C105 C104 H104 120.2 . . ?
C106 C105 C104 121.0(6) . . ?
C106 C105 H105 119.5 . . ?
C104 C105 H105 119.5 . . ?
C105 C106 C107 119.6(6) . . ?
C105 C106 H106 120.2 . . ?
C107 C106 H106 120.2 . . ?
O108 C107 C106 126.0(6) . . ?
O108 C107 C102 114.2(5) . . ?
C106 C107 C102 119.8(6) . . ?
C107 O108 C109 119.5(5) . . ?
C107 O108 Ru2 108.6(3) . . ?
C109 O108 Ru2 131.9(4) . . ?
O108 C109 C111 106.1(6) . . ?
O108 C109 C110 110.4(6) . . ?
C111 C109 C110 113.4(7) . . ?
O108 C109 H109 109.0 . . ?
C111 C109 H109 109.0 . . ?
C110 C109 H109 109.0 . . ?
C109 C110 H11D 109.5 . . ?
C109 C110 H11E 109.5 . . ?
H11D C110 H11E 109.5 . . ?
C109 C110 H11F 109.5 . . ?
H11D C110 H11F 109.5 . . ?
H11E C110 H11F 109.5 . . ?
C109 C111 H11G 109.5 . . ?
C109 C111 H11H 109.5 . . ?
H11G C111 H11H 109.5 . . ?
C109 C111 H11I 109.5 . . ?
H11G C111 H11I 109.5 . . ?
H11H C111 H11I 109.5 . . ?
N122 C121 C144 106.4(5) . . ?
N122 C121 Ru2 125.9(4) . . ?
C144 C121 Ru2 127.8(4) . . ?
C121 N122 C123 124.4(5) . . ?
C121 N122 C132 117.1(5) . . ?
C123 N122 C132 118.5(5) . . ?
C124 C123 C128 120.6(6) . . ?
C124 C123 N122 121.9(5) . . ?
C128 C123 N122 117.3(5) . . ?
C123 C124 C125 117.8(7) . . ?
C123 C124 C129 124.7(6) . . ?
C125 C124 C129 117.5(7) . . ?
C126 C125 C124 122.4(7) . . ?
C126 C125 H125 118.8 . . ?
C124 C125 H125 118.8 . . ?
C127 C126 C125 118.7(6) . . ?
C127 C126 C130 121.0(8) . . ?
C125 C126 C130 120.3(8) . . ?
C126 C127 C128 121.4(7) . . ?
C126 C127 H127 119.3 . . ?
C128 C127 H127 119.3 . . ?
C127 C128 C123 119.2(6) . . ?
C127 C128 C131 117.0(6) . . ?
C123 C128 C131 123.8(6) . . ?
C124 C129 H12A 109.5 . . ?
C124 C129 H12B 109.5 . . ?
H12A C129 H12B 109.5 . . ?
C124 C129 H12C 109.5 . . ?
H12A C129 H12C 109.5 . . ?
H12B C129 H12C 109.5 . . ?
C126 C130 H13A 109.5 . . ?
C126 C130 H13B 109.5 . . ?
H13A C130 H13B 109.5 . . ?
C126 C130 H13C 109.5 . . ?
H13A C130 H13C 109.5 . . ?
H13B C130 H13C 109.5 . . ?
C128 C131 H13D 109.5 . . ?
C128 C131 H13E 109.5 . . ?
H13D C131 H13E 109.5 . . ?
C128 C131 H13F 109.5 . . ?
H13D C131 H13F 109.5 . . ?
H13E C131 H13F 109.5 . . ?
C135 C132 C133 111.1(6) . . ?
C135 C132 C134 113.0(5) . . ?
C133 C132 C134 110.0(6) . . ?
C135 C132 N122 99.8(5) . . ?
C133 C132 N122 109.5(5) . . ?
C134 C132 N122 113.0(5) . . ?
C132 C133 H13G 109.5 . . ?
C132 C133 H13H 109.5 . . ?
H13G C133 H13H 109.5 . . ?
C132 C133 H13I 109.5 . . ?
H13G C133 H13I 109.5 . . ?
H13H C133 H13I 109.5 . . ?
C132 C134 H13J 109.5 . . ?
C132 C134 H13K 109.5 . . ?
H13J C134 H13K 109.5 . . ?
C132 C134 H13L 109.5 . . ?
H13J C134 H13L 109.5 . . ?
H13K C134 H13L 109.5 . . ?
C136 C135 C132 132.5(5) . . ?
C136 C135 C144 117.1(5) . . ?
C132 C135 C144 110.3(5) . . ?
C135 C136 C137 112.3(5) . . ?
C135 C136 H136 123.8 . . ?
C137 C136 H136 123.8 . . ?
C150 C137 C136 106.0(5) . . ?
C150 C137 C138 105.8(5) . . ?
C136 C137 C138 105.0(5) . . ?
C150 C137 H137 113.1 . . ?
C136 C137 H137 113.1 . . ?
C138 C137 H137 113.1 . . ?
C139 C138 C143 121.0(6) . . ?
C139 C138 C137 124.9(5) . . ?
C143 C138 C137 114.0(5) . . ?
C138 C139 C140 118.9(6) . . ?
C138 C139 H139 120.6 . . ?
C140 C139 H139 120.6 . . ?
C141 C140 C139 120.5(6) . . ?
C141 C140 H140 119.8 . . ?
C139 C140 H140 119.8 . . ?
C140 C141 C142 121.1(6) . . ?
C140 C141 H141 119.5 . . ?
C142 C141 H141 119.5 . . ?
C143 C142 C141 118.5(6) . . ?
C143 C142 H142 120.8 . . ?
C141 C142 H142 120.8 . . ?
C142 C143 C138 120.1(6) . . ?
C142 C143 C144 127.8(5) . . ?
C138 C143 C144 112.0(5) . . ?
C135 C144 C121 104.8(5) . . ?
C135 C144 C145 103.7(4) . . ?
C121 C144 C145 115.5(5) . . ?
C135 C144 C143 104.4(5) . . ?
C121 C144 C143 121.1(5) . . ?
C145 C144 C143 105.5(5) . . ?
C146 C145 C150 120.1(6) . . ?
C146 C145 C144 127.6(5) . . ?
C150 C145 C144 112.3(5) . . ?
C145 C146 C147 120.0(6) . . ?
C145 C146 H146 120.0 . . ?
C147 C146 H146 120.0 . . ?
C146 C147 C148 120.3(6) . . ?
C146 C147 H147 119.8 . . ?
C148 C147 H147 119.8 . . ?
C149 C148 C147 119.8(6) . . ?
C149 C148 H148 120.1 . . ?
C147 C148 H148 120.1 . . ?
C148 C149 C150 120.0(6) . . ?
C148 C149 H149 120.0 . . ?
C150 C149 H149 120.0 . . ?
C149 C150 C145 119.7(6) . . ?
C149 C150 C137 126.5(5) . . ?
C145 C150 C137 113.8(5) . . ?

loop_
_geom_bond_atom_site_label_1
_geom_bond_atom_site_label_2
_geom_bond_distance
_geom_bond_site_symmetry_2
_geom_bond_publ_flag
Ru1 C1 1.844(6) . ?
Ru1 C21 1.956(6) . ?
Ru1 O8 2.300(4) . ?
Ru1 Cl2 2.3297(15) . ?
Ru1 Cl1 2.3312(15) . ?
C1 C2 1.430(8) . ?
C1 H1 0.9500 . ?
C2 C7 1.407(8) . ?
C2 C3 1.420(9) . ?
C3 C4 1.386(9) . ?
C3 H3 0.9500 . ?
C4 C5 1.389(10) . ?
C4 H4 0.9500 . ?
C5 C6 1.381(9) . ?
C5 H5 0.9500 . ?
C6 C7 1.396(9) . ?
C6 H6 0.9500 . ?
C7 O8 1.377(8) . ?
O8 C9 1.471(7) . ?
C9 C11 1.507(11) . ?
C9 C10 1.514(10) . ?
C9 H9 1.0000 . ?
C10 H10A 0.9800 . ?
C10 H10B 0.9800 . ?
C10 H10C 0.9800 . ?
C11 H11A 0.9800 . ?
C11 H11B 0.9800 . ?
C11 H11C 0.9800 . ?
C21 N22 1.333(8) . ?
C21 C44 1.533(9) . ?
N22 C23 1.457(8) . ?
N22 C32 1.522(8) . ?
C23 C24 1.403(9) . ?
C23 C28 1.405(9) . ?
C24 C25 1.388(11) . ?
C24 C29 1.511(10) . ?
C25 C26 1.394(12) . ?
C25 H25 0.9500 . ?
C26 C27 1.380(10) . ?
C26 C30 1.499(11) . ?
C27 C28 1.383(10) . ?
C27 H27 0.9500 . ?
C28 C31 1.511(9) . ?
C29 H29A 0.9800 . ?
C29 H29B 0.9800 . ?
C29 H29C 0.9800 . ?
C30 H30A 0.9800 . ?
C30 H30B 0.9800 . ?
C30 H30C 0.9800 . ?
C31 H31A 0.9800 . ?
C31 H31B 0.9800 . ?
C31 H31C 0.9800 . ?
C32 C35 1.497(9) . ?
C32 C34 1.525(10) . ?
C32 C33 1.535(9) . ?
C33 H33A 0.9800 . ?
C33 H33B 0.9800 . ?
C33 H33C 0.9800 . ?
C34 H34A 0.9800 . ?
C34 H34B 0.9800 . ?
C34 H34C 0.9800 . ?
C35 C36 1.326(9) . ?
C35 C44 1.519(8) . ?
C36 C37 1.523(10) . ?
C36 H36 0.9500 . ?
C37 C38 1.520(10) . ?
C37 C50 1.524(9) . ?
C37 H37 1.0000 . ?
C38 C39 1.389(9) . ?
C38 C43 1.406(9) . ?
C39 C40 1.392(11) . ?
C39 H39 0.9500 . ?
C40 C41 1.392(11) . ?
C40 H40 0.9500 . ?
C41 C42 1.389(8) . ?
C41 H41 0.9500 . ?
C42 C43 1.395(9) . ?
C42 H42 0.9500 . ?
C43 C44 1.548(8) . ?
C44 C45 1.537(9) . ?
C45 C46 1.388(8) . ?
C45 C50 1.420(9) . ?
C46 C47 1.396(9) . ?
C46 H46 0.9500 . ?
C47 C48 1.390(10) . ?
C47 H47 0.9500 . ?
C48 C49 1.395(10) . ?
C48 H48 0.9500 . ?
C49 C50 1.379(10) . ?
C49 H49 0.9500 . ?
Ru2 C101 1.834(7) . ?
Ru2 C121 1.943(5) . ?
Ru2 Cl12 2.3100(18) . ?
Ru2 Cl11 2.3203(16) . ?
Ru2 O108 2.355(4) . ?
C101 C102 1.452(8) . ?
C101 H101 0.9500 . ?
C102 C103 1.397(9) . ?
C102 C107 1.400(9) . ?
C103 C104 1.372(9) . ?
C103 H103 0.9500 . ?
C104 C105 1.394(11) . ?
C104 H104 0.9500 . ?
C105 C106 1.378(10) . ?
C105 H105 0.9500 . ?
C106 C107 1.394(9) . ?
C106 H106 0.9500 . ?
C107 O108 1.372(7) . ?
O108 C109 1.475(7) . ?
C109 C111 1.495(12) . ?
C109 C110 1.507(12) . ?
C109 H109 1.0000 . ?
C110 H11D 0.9800 . ?
C110 H11E 0.9800 . ?
C110 H11F 0.9800 . ?
C111 H11G 0.9800 . ?
C111 H11H 0.9800 . ?
C111 H11I 0.9800 . ?
C121 N122 1.334(7) . ?
C121 C144 1.544(8) . ?
N122 C123 1.438(7) . ?
N122 C132 1.534(7) . ?
C123 C124 1.398(9) . ?
C123 C128 1.406(8) . ?
C124 C125 1.411(10) . ?
C124 C129 1.512(10) . ?
C125 C126 1.383(12) . ?
C125 H125 0.9500 . ?
C126 C127 1.376(11) . ?
C126 C130 1.525(10) . ?
C127 C128 1.399(9) . ?
C127 H127 0.9500 . ?
C128 C131 1.506(9) . ?
C129 H12A 0.9800 . ?
C129 H12B 0.9800 . ?
C129 H12C 0.9800 . ?
C130 H13A 0.9800 . ?
C130 H13B 0.9800 . ?
C130 H13C 0.9800 . ?
C131 H13D 0.9800 . ?
C131 H13E 0.9800 . ?
C131 H13F 0.9800 . ?
C132 C135 1.495(9) . ?
C132 C133 1.519(10) . ?
C132 C134 1.529(9) . ?
C133 H13G 0.9800 . ?
C133 H13H 0.9800 . ?
C133 H13I 0.9800 . ?
C134 H13J 0.9800 . ?
C134 H13K 0.9800 . ?
C134 H13L 0.9800 . ?
C135 C136 1.324(8) . ?
C135 C144 1.528(8) . ?
C136 C137 1.534(8) . ?
C136 H136 0.9500 . ?
C137 C150 1.505(9) . ?
C137 C138 1.537(8) . ?
C137 H137 1.0000 . ?
C138 C139 1.377(8) . ?
C138 C143 1.398(8) . ?
C139 C140 1.400(9) . ?
C139 H139 0.9500 . ?
C140 C141 1.372(10) . ?
C140 H140 0.9500 . ?
C141 C142 1.403(9) . ?
C141 H141 0.9500 . ?
C142 C143 1.391(8) . ?
C142 H142 0.9500 . ?
C143 C144 1.553(8) . ?
C144 C145 1.551(8) . ?
C145 C146 1.376(8) . ?
C145 C150 1.410(8) . ?
C146 C147 1.386(9) . ?
C146 H146 0.9500 . ?
C147 C148 1.401(9) . ?
C147 H147 0.9500 . ?
C148 C149 1.384(9) . ?
C148 H148 0.9500 . ?
C149 C150 1.389(9) . ?
C149 H149 0.9500 . ?

loop_
_geom_torsion_atom_site_label_1
_geom_torsion_atom_site_label_2
_geom_torsion_atom_site_label_3
_geom_torsion_atom_site_label_4
_geom_torsion
_geom_torsion_site_symmetry_1
_geom_torsion_site_symmetry_2
_geom_torsion_site_symmetry_3
_geom_torsion_site_symmetry_4
_geom_torsion_publ_flag
C21 Ru1 C1 C2 -171.9(5) . . . . ?
O8 Ru1 C1 C2 9.6(4) . . . . ?
Cl2 Ru1 C1 C2 91.6(4) . . . . ?
Cl1 Ru1 C1 C2 -70.8(5) . . . . ?
Ru1 C1 C2 C7 -8.1(7) . . . . ?
Ru1 C1 C2 C3 171.4(4) . . . . ?
C7 C2 C3 C4 1.9(9) . . . . ?
C1 C2 C3 C4 -177.6(6) . . . . ?
C2 C3 C4 C5 -0.5(9) . . . . ?
C3 C4 C5 C6 -1.2(10) . . . . ?
C4 C5 C6 C7 1.3(10) . . . . ?
C5 C6 C7 O8 -179.7(6) . . . . ?
C5 C6 C7 C2 0.2(9) . . . . ?
C3 C2 C7 O8 178.2(5) . . . . ?
C1 C2 C7 O8 -2.3(8) . . . . ?
C3 C2 C7 C6 -1.8(9) . . . . ?
C1 C2 C7 C6 177.7(6) . . . . ?
C6 C7 O8 C9 9.6(9) . . . . ?
C2 C7 O8 C9 -170.4(5) . . . . ?
C6 C7 O8 Ru1 -171.0(5) . . . . ?
C2 C7 O8 Ru1 9.0(6) . . . . ?
C7 O8 C9 C11 -165.4(5) . . . . ?
Ru1 O8 C9 C11 15.4(8) . . . . ?
C7 O8 C9 C10 71.7(7) . . . . ?
Ru1 O8 C9 C10 -107.5(6) . . . . ?
C44 C21 N22 C23 169.0(5) . . . . ?
Ru1 C21 N22 C23 -12.2(7) . . . . ?
C44 C21 N22 C32 -6.3(7) . . . . ?
Ru1 C21 N22 C32 172.5(4) . . . . ?
C21 N22 C23 C24 92.5(7) . . . . ?
C32 N22 C23 C24 -92.4(7) . . . . ?
C21 N22 C23 C28 -85.9(7) . . . . ?
C32 N22 C23 C28 89.1(7) . . . . ?
C28 C23 C24 C25 2.6(10) . . . . ?
N22 C23 C24 C25 -175.8(6) . . . . ?
C28 C23 C24 C29 -174.5(6) . . . . ?
N22 C23 C24 C29 7.1(10) . . . . ?
C23 C24 C25 C26 -1.7(11) . . . . ?
C29 C24 C25 C26 175.6(7) . . . . ?
C24 C25 C26 C27 0.6(11) . . . . ?
C24 C25 C26 C30 178.8(7) . . . . ?
C25 C26 C27 C28 -0.2(11) . . . . ?
C30 C26 C27 C28 -178.4(7) . . . . ?
C26 C27 C28 C23 1.1(10) . . . . ?
C26 C27 C28 C31 179.7(6) . . . . ?
C24 C23 C28 C27 -2.3(9) . . . . ?
N22 C23 C28 C27 176.2(6) . . . . ?
C24 C23 C28 C31 179.2(6) . . . . ?
N22 C23 C28 C31 -2.3(9) . . . . ?
C21 N22 C32 C35 6.6(7) . . . . ?
C23 N22 C32 C35 -168.6(5) . . . . ?
C21 N22 C32 C34 126.5(6) . . . . ?
C23 N22 C32 C34 -48.7(8) . . . . ?
C21 N22 C32 C33 -111.0(6) . . . . ?
C23 N22 C32 C33 73.8(7) . . . . ?
N22 C32 C35 C36 175.0(7) . . . . ?
C34 C32 C35 C36 55.0(10) . . . . ?
C33 C32 C35 C36 -68.2(9) . . . . ?
N22 C32 C35 C44 -4.0(6) . . . . ?
C34 C32 C35 C44 -124.1(6) . . . . ?
C33 C32 C35 C44 112.7(6) . . . . ?
C32 C35 C36 C37 -177.6(7) . . . . ?
C44 C35 C36 C37 1.4(9) . . . . ?
C35 C36 C37 C38 55.0(7) . . . . ?
C35 C36 C37 C50 -56.3(8) . . . . ?
C36 C37 C38 C39 125.1(7) . . . . ?
C50 C37 C38 C39 -123.2(7) . . . . ?
C36 C37 C38 C43 -55.5(7) . . . . ?
C50 C37 C38 C43 56.2(7) . . . . ?
C43 C38 C39 C40 -0.5(10) . . . . ?
C37 C38 C39 C40 178.8(7) . . . . ?
C38 C39 C40 C41 1.2(10) . . . . ?
C39 C40 C41 C42 -0.9(10) . . . . ?
C40 C41 C42 C43 -0.1(10) . . . . ?
C41 C42 C43 C38 0.8(9) . . . . ?
C41 C42 C43 C44 -179.5(6) . . . . ?
C39 C38 C43 C42 -0.4(10) . . . . ?
C37 C38 C43 C42 -179.9(6) . . . . ?
C39 C38 C43 C44 179.8(6) . . . . ?
C37 C38 C43 C44 0.3(8) . . . . ?
C36 C35 C44 C21 -178.2(6) . . . . ?
C32 C35 C44 C21 1.0(7) . . . . ?
C36 C35 C44 C45 54.1(7) . . . . ?
C32 C35 C44 C45 -126.7(6) . . . . ?
C36 C35 C44 C43 -56.5(7) . . . . ?
C32 C35 C44 C43 122.8(6) . . . . ?
N22 C21 C44 C35 3.1(6) . . . . ?
Ru1 C21 C44 C35 -175.6(4) . . . . ?
N22 C21 C44 C45 121.5(6) . . . . ?
Ru1 C21 C44 C45 -57.2(7) . . . . ?
N22 C21 C44 C43 -110.5(6) . . . . ?
Ru1 C21 C44 C43 70.7(6) . . . . ?
C42 C43 C44 C35 -126.2(7) . . . . ?
C38 C43 C44 C35 53.5(7) . . . . ?
C42 C43 C44 C21 -12.8(9) . . . . ?
C38 C43 C44 C21 166.9(5) . . . . ?
C42 C43 C44 C45 122.3(7) . . . . ?
C38 C43 C44 C45 -58.0(6) . . . . ?
C35 C44 C45 C46 126.2(7) . . . . ?
C21 C44 C45 C46 9.0(10) . . . . ?
C43 C44 C45 C46 -123.7(7) . . . . ?
C35 C44 C45 C50 -52.0(7) . . . . ?
C21 C44 C45 C50 -169.1(5) . . . . ?
C43 C44 C45 C50 58.1(7) . . . . ?
C50 C45 C46 C47 -2.2(10) . . . . ?
C44 C45 C46 C47 179.8(6) . . . . ?
C45 C46 C47 C48 2.2(10) . . . . ?
C46 C47 C48 C49 -1.6(11) . . . . ?
C47 C48 C49 C50 1.0(11) . . . . ?
C48 C49 C50 C45 -1.0(11) . . . . ?
C48 C49 C50 C37 -179.4(7) . . . . ?
C46 C45 C50 C49 1.6(10) . . . . ?
C44 C45 C50 C49 180.0(6) . . . . ?
C46 C45 C50 C37 -179.8(6) . . . . ?
C44 C45 C50 C37 -1.4(8) . . . . ?
C38 C37 C50 C49 122.8(7) . . . . ?
C36 C37 C50 C49 -125.4(7) . . . . ?
C38 C37 C50 C45 -55.8(8) . . . . ?
C36 C37 C50 C45 56.0(7) . . . . ?
C121 Ru2 C101 C102 175.2(5) . . . . ?
Cl12 Ru2 C101 C102 77.3(5) . . . . ?
Cl11 Ru2 C101 C102 -84.6(5) . . . . ?
O108 Ru2 C101 C102 -4.6(5) . . . . ?
Ru2 C101 C102 C103 -175.3(5) . . . . ?
Ru2 C101 C102 C107 5.1(8) . . . . ?
C107 C102 C103 C104 0.5(10) . . . . ?
C101 C102 C103 C104 -179.1(7) . . . . ?
C102 C103 C104 C105 0.1(12) . . . . ?
C103 C104 C105 C106 -0.3(13) . . . . ?
C104 C105 C106 C107 0.0(12) . . . . ?
C105 C106 C107 O108 -179.7(7) . . . . ?
C105 C106 C107 C102 0.5(11) . . . . ?
C103 C102 C107 O108 179.4(6) . . . . ?
C101 C102 C107 O108 -1.0(8) . . . . ?
C103 C102 C107 C106 -0.8(10) . . . . ?
C101 C102 C107 C106 178.8(6) . . . . ?
C106 C107 O108 C109 -3.9(10) . . . . ?
C102 C107 O108 C109 175.8(6) . . . . ?
C106 C107 O108 Ru2 177.9(6) . . . . ?
C102 C107 O108 Ru2 -2.4(6) . . . . ?
C107 O108 C109 C111 164.0(6) . . . . ?
Ru2 O108 C109 C111 -18.3(9) . . . . ?
C107 O108 C109 C110 -72.8(8) . . . . ?
Ru2 O108 C109 C110 104.9(7) . . . . ?
C144 C121 N122 C123 168.4(5) . . . . ?
Ru2 C121 N122 C123 -12.2(8) . . . . ?
C144 C121 N122 C132 -9.5(7) . . . . ?
Ru2 C121 N122 C132 169.9(4) . . . . ?
C121 N122 C123 C124 95.0(8) . . . . ?
C132 N122 C123 C124 -87.1(7) . . . . ?
C121 N122 C123 C128 -90.2(7) . . . . ?
C132 N122 C123 C128 87.6(7) . . . . ?
C128 C123 C124 C125 -1.4(9) . . . . ?
N122 C123 C124 C125 173.2(6) . . . . ?
C128 C123 C124 C129 -179.3(7) . . . . ?
N122 C123 C124 C129 -4.7(10) . . . . ?
C123 C124 C125 C126 1.1(11) . . . . ?
C129 C124 C125 C126 179.1(7) . . . . ?
C124 C125 C126 C127 0.1(11) . . . . ?
C124 C125 C126 C130 -179.4(7) . . . . ?
C125 C126 C127 C128 -1.1(11) . . . . ?
C130 C126 C127 C128 178.4(7) . . . . ?
C126 C127 C128 C123 0.8(10) . . . . ?
C126 C127 C128 C131 -178.0(6) . . . . ?
C124 C123 C128 C127 0.5(9) . . . . ?
N122 C123 C128 C127 -174.3(5) . . . . ?
C124 C123 C128 C131 179.1(6) . . . . ?
N122 C123 C128 C131 4.3(9) . . . . ?
C121 N122 C132 C135 13.4(7) . . . . ?
C123 N122 C132 C135 -164.6(5) . . . . ?
C121 N122 C132 C133 -103.3(6) . . . . ?
C123 N122 C132 C133 78.7(7) . . . . ?
C121 N122 C132 C134 133.7(6) . . . . ?
C123 N122 C132 C134 -44.3(7) . . . . ?
C133 C132 C135 C136 -72.4(9) . . . . ?
C134 C132 C135 C136 51.8(9) . . . . ?
N122 C132 C135 C136 172.1(6) . . . . ?
C133 C132 C135 C144 104.2(6) . . . . ?
C134 C132 C135 C144 -131.7(5) . . . . ?
N122 C132 C135 C144 -11.3(6) . . . . ?
C132 C135 C136 C137 175.4(6) . . . . ?
C144 C135 C136 C137 -1.0(8) . . . . ?
C135 C136 C137 C150 56.5(6) . . . . ?
C135 C136 C137 C138 -55.1(6) . . . . ?
C150 C137 C138 C139 126.8(7) . . . . ?
C136 C137 C138 C139 -121.4(7) . . . . ?
C150 C137 C138 C143 -55.3(7) . . . . ?
C136 C137 C138 C143 56.5(7) . . . . ?
C143 C138 C139 C140 -0.8(10) . . . . ?
C137 C138 C139 C140 177.0(6) . . . . ?
C138 C139 C140 C141 0.4(11) . . . . ?
C139 C140 C141 C142 0.1(12) . . . . ?
C140 C141 C142 C143 -0.2(11) . . . . ?
C141 C142 C143 C138 -0.1(10) . . . . ?
C141 C142 C143 C144 -175.0(6) . . . . ?
C139 C138 C143 C142 0.6(10) . . . . ?
C137 C138 C143 C142 -177.4(6) . . . . ?
C139 C138 C143 C144 176.3(6) . . . . ?
C137 C138 C143 C144 -1.8(8) . . . . ?
C136 C135 C144 C121 -175.8(5) . . . . ?
C132 C135 C144 C121 7.1(6) . . . . ?
C136 C135 C144 C145 -54.3(7) . . . . ?
C132 C135 C144 C145 128.5(5) . . . . ?
C136 C135 C144 C143 56.0(7) . . . . ?
C132 C135 C144 C143 -121.2(5) . . . . ?
N122 C121 C144 C135 1.3(6) . . . . ?
Ru2 C121 C144 C135 -178.1(4) . . . . ?
N122 C121 C144 C145 -112.1(5) . . . . ?
Ru2 C121 C144 C145 68.5(6) . . . . ?
N122 C121 C144 C143 118.6(6) . . . . ?
Ru2 C121 C144 C143 -60.8(7) . . . . ?
C142 C143 C144 C135 122.8(7) . . . . ?
C138 C143 C144 C135 -52.4(7) . . . . ?
C142 C143 C144 C121 5.2(10) . . . . ?
C138 C143 C144 C121 -170.0(5) . . . . ?
C142 C143 C144 C145 -128.3(7) . . . . ?
C138 C143 C144 C145 56.5(6) . . . . ?
C135 C144 C145 C146 -123.0(6) . . . . ?
C121 C144 C145 C146 -9.0(8) . . . . ?
C143 C144 C145 C146 127.5(6) . . . . ?
C135 C144 C145 C150 54.7(6) . . . . ?
C121 C144 C145 C150 168.7(5) . . . . ?
C143 C144 C145 C150 -54.8(6) . . . . ?
C150 C145 C146 C147 1.3(8) . . . . ?
C144 C145 C146 C147 178.8(5) . . . . ?
C145 C146 C147 C148 1.0(9) . . . . ?
C146 C147 C148 C149 -2.1(9) . . . . ?
C147 C148 C149 C150 0.7(9) . . . . ?
C148 C149 C150 C145 1.6(9) . . . . ?
C148 C149 C150 C137 -176.6(6) . . . . ?
C146 C145 C150 C149 -2.6(8) . . . . ?
C144 C145 C150 C149 179.5(5) . . . . ?
C146 C145 C150 C137 175.8(5) . . . . ?
C144 C145 C150 C137 -2.0(7) . . . . ?
C136 C137 C150 C149 124.3(6) . . . . ?
C138 C137 C150 C149 -124.5(6) . . . . ?
C136 C137 C150 C145 -54.0(6) . . . . ?
C138 C137 C150 C145 57.1(6) . . . . ?
